data_7104026
loop_
_publ_author_name
'Salmon, Lionel'
'Thu\'ery, Pierre'
'Rivi\`ere, Eric'
'Girerd, Jean-Jacques'
'Ephritikhine, Michel'

_publ_section_title
;
 Structure and magnetism of the first strictly dinuclear compound
 containing paramagnetic 3d and 5f metal ions. Major influence of the CuII
 ion coordination on the exchange CuII--UIV interaction
;
_journal_coden_ASTM CHCOFS
_journal_issue 6
_journal_name_full
;
 Chemical Communications (Cambridge, United Kingdom)
;
_journal_page_first 762
_journal_page_last 763
_journal_paper_doi 10.1039/b212635d
_journal_year 2003
_chemical_formula_sum 'C61 H57 N9 O8 U Zn2'
_chemical_formula_weight 1412.93
_space_group_IT_number 29
_symmetry_cell_setting orthorhombic
_symmetry_space_group_name_Hall 'P 2c -2ac'
_symmetry_space_group_name_H-M 'P c a 21'
_atom_sites_solution_hydrogens geom
_atom_sites_solution_primary direct
_atom_sites_solution_secondary difmap
_audit_creation_method SHELXL-97
_cell_angle_alpha 90.00
_cell_angle_beta 90.00
_cell_angle_gamma 90.00
_cell_formula_units_Z 4
_cell_length_a 20.1496(19)
_cell_length_b 14.6344(15)
_cell_length_c 19.2905(12)
_cell_measurement_reflns_used 33720
_cell_measurement_temperature 100(2)
_cell_measurement_theta_max 25.68
_cell_measurement_theta_min 2.67
_cell_volume 5688.3(9)
_computing_cell_refinement 'DENZO-SMN (Otwinowski & Minor, 1997)'
_computing_data_collection 'Kappa-CCD software (Nonius B.V., 1998)'
_computing_data_reduction 'DENZO-SMN (Otwinowski & Minor, 1997)'
_computing_molecular_graphics 'SHELXTL (Sheldrick, 1999)'
_computing_publication_material 'SHELXTL (Sheldrick, 1999)'
_computing_structure_refinement 'SHELXL-97 (Sheldrick, 1997)'
_computing_structure_solution 'SHELXS-97 (Sheldrick, 1997)'
_diffrn_ambient_temperature 100(2)
_diffrn_measured_fraction_theta_full 0.938
_diffrn_measured_fraction_theta_max 0.938
_diffrn_measurement_device_type 'Nonius Kappa-CCD'
_diffrn_measurement_method '\f scans'
_diffrn_radiation_monochromator graphite
_diffrn_radiation_source 'fine-focus sealed tube'
_diffrn_radiation_type MoK\a
_diffrn_radiation_wavelength 0.71073
_diffrn_reflns_av_R_equivalents 0.0786
_diffrn_reflns_av_sigmaI/netI 0.0823
_diffrn_reflns_limit_h_max 24
_diffrn_reflns_limit_h_min -24
_diffrn_reflns_limit_k_max 17
_diffrn_reflns_limit_k_min -17
_diffrn_reflns_limit_l_max 20
_diffrn_reflns_limit_l_min -20
_diffrn_reflns_number 33720
_diffrn_reflns_theta_full 25.68
_diffrn_reflns_theta_max 25.68
_diffrn_reflns_theta_min 2.67
_diffrn_standards_decay_% 0
_diffrn_standards_interval_time 0
_exptl_absorpt_coefficient_mu 3.741
_exptl_absorpt_correction_T_max 0.963
_exptl_absorpt_correction_T_min 0.314
_exptl_absorpt_correction_type empirical
_exptl_absorpt_process_details 'program DELABS from PLATON (Spek, 2000)'
_exptl_crystal_colour 'translucent dark orange'
_exptl_crystal_density_diffrn 1.650
_exptl_crystal_density_meas ?
_exptl_crystal_description platelet
_exptl_crystal_F_000 2808
_exptl_crystal_size_max 0.30
_exptl_crystal_size_mid 0.22
_exptl_crystal_size_min 0.01
_refine_diff_density_max 1.239
_refine_diff_density_min -1.511
_refine_diff_density_rms 0.134
_refine_ls_abs_structure_details 'Flack H D (1983), Acta Cryst. A39, 876-881'
_refine_ls_abs_structure_Flack 0.000(13)
_refine_ls_extinction_coef 0.0054(3)
_refine_ls_extinction_expression Fc^*^=kFc[1+0.001xFc^2^\l^3^/sin(2\q)]^-1/4^
_refine_ls_extinction_method SHELXL
_refine_ls_goodness_of_fit_ref 0.956
_refine_ls_hydrogen_treatment mixed
_refine_ls_matrix_type full
_refine_ls_number_parameters 736
_refine_ls_number_reflns 9915
_refine_ls_number_restraints 273
_refine_ls_restrained_S_all 0.948
_refine_ls_R_factor_all 0.1896
_refine_ls_R_factor_gt 0.0741
_refine_ls_shift/su_max 0.001
_refine_ls_shift/su_mean 0.000
_refine_ls_structure_factor_coef Fsqd
_refine_ls_weighting_details 'calc w=1/[\s^2^(Fo^2^)+(0.0515P)^2^] where P=(Fo^2^+2Fc^2^)/3'
_refine_ls_weighting_scheme calc
_refine_ls_wR_factor_gt 0.1281
_refine_ls_wR_factor_ref 0.1679
_reflns_number_gt 4595
_reflns_number_total 9915
_reflns_threshold_expression >2sigma(I)
_cod_data_source_file b212635d.txt
_cod_data_source_block 4.3py
_cod_original_sg_symbol_H-M Pca2~1~
_cod_database_code 7104026

loop_
_symmetry_equiv_pos_as_xyz
'x, y, z'
'-x, -y, z+1/2'
'x+1/2, -y, z'
'-x+1/2, y, z+1/2'

loop_
_atom_site_label
_atom_site_type_symbol
_atom_site_fract_x
_atom_site_fract_y
_atom_site_fract_z
_atom_site_U_iso_or_equiv
_atom_site_adp_type
_atom_site_occupancy
_atom_site_symmetry_multiplicity
_atom_site_calc_flag
_atom_site_refinement_flags
_atom_site_disorder_assembly
_atom_site_disorder_group
U U 0.12809(3) 0.34524(5) 0.16125(5) 0.0503(3) Uani 1 1 d . . .
Zn1 Zn 0.00529(12) 0.3988(2) 0.29101(13) 0.0744(9) Uani 1 1 d . . .
Zn2 Zn 0.22642(11) 0.30185(16) 0.00509(11) 0.0462(6) Uani 1 1 d . . .
O1 O 0.1234(7) 0.1857(9) 0.1823(6) 0.071(5) Uani 1 1 d . . .
O2 O 0.0646(7) 0.2983(13) 0.2603(6) 0.065(5) Uani 1 1 d . . .
O3 O 0.0731(6) 0.4607(11) 0.2287(7) 0.062(4) Uani 1 1 d . . .
O4 O 0.1476(6) 0.5005(9) 0.1284(7) 0.051(4) Uani 1 1 d . . .
O5 O 0.0260(6) 0.3342(10) 0.1058(7) 0.059(4) Uani 1 1 d . . .
O6 O 0.1347(6) 0.3092(8) 0.0400(7) 0.051(4) Uani 1 1 d . . .
O7 O 0.2358(7) 0.3208(9) 0.1084(7) 0.045(4) Uani 1 1 d . . .
O8 O 0.2183(7) 0.3525(10) 0.2368(7) 0.056(4) Uani 1 1 d . . .
N1 N -0.0067(10) 0.3388(19) 0.3853(10) 0.089(6) Uani 1 1 d U . .
N2 N 0.0088(11) 0.5189(17) 0.3522(10) 0.085(7) Uani 1 1 d U . .
N3 N 0.2035(9) 0.2006(12) -0.0639(7) 0.052(5) Uani 1 1 d . . .
N4 N 0.3139(8) 0.2382(10) 0.0056(8) 0.050(4) Uani 1 1 d . . .
C1 C 0.0902(11) 0.1495(19) 0.2384(10) 0.059(5) Uani 1 1 d U . .
C2 C 0.0604(10) 0.215(2) 0.2832(12) 0.074(8) Uani 1 1 d D . .
C3 C 0.0284(12) 0.191(2) 0.3450(11) 0.077(7) Uani 1 1 d DU . .
C4 C 0.0254(13) 0.096(2) 0.3562(15) 0.096(9) Uani 1 1 d U . .
H4 H 0.0034 0.0770 0.3959 0.115 Uiso 1 1 calc R . .
C5 C 0.0507(13) 0.032(2) 0.3159(14) 0.093(8) Uani 1 1 d U . .
H5 H 0.0452 -0.0295 0.3275 0.111 Uiso 1 1 calc R . .
C6 C 0.0873(13) 0.057(2) 0.2533(13) 0.082(8) Uani 1 1 d U . .
H6 H 0.1073 0.0134 0.2251 0.098 Uiso 1 1 calc R . .
C7 C 0.0022(13) 0.253(2) 0.3910(14) 0.088(8) Uani 1 1 d U . .
H7 H -0.0113 0.2286 0.4331 0.106 Uiso 1 1 calc R . .
C8 C -0.0157(14) 0.4208(19) 0.4411(14) 0.089(9) Uani 1 1 d DU . .
C9 C -0.0424(18) 0.511(2) 0.4148(18) 0.086(12) Uani 1 1 d DU . .
H9A H -0.0375 0.5602 0.4483 0.103 Uiso 1 1 calc R . .
H9B H -0.0881 0.5072 0.3994 0.103 Uiso 1 1 calc R . .
C10 C 0.0295(13) 0.600(2) 0.3337(14) 0.087(8) Uani 1 1 d U . .
H10 H 0.0185 0.6494 0.3616 0.105 Uiso 1 1 calc R . .
C11 C 0.0675(10) 0.6164(16) 0.2740(10) 0.060(6) Uani 1 1 d DU . .
C12 C 0.0882(13) 0.5516(19) 0.2249(12) 0.084(8) Uani 1 1 d DU . .
C13 C 0.1257(10) 0.5712(16) 0.1718(12) 0.059(6) Uani 1 1 d U . .
C14 C 0.1418(8) 0.6581(16) 0.1586(19) 0.064(5) Uani 1 1 d U . .
H14 H 0.1661 0.6720 0.1190 0.076 Uiso 1 1 calc R . .
C15 C 0.1239(14) 0.724(2) 0.2007(13) 0.114(10) Uani 1 1 d DU . .
H15 H 0.1374 0.7833 0.1906 0.136 Uiso 1 1 calc R . .
C16 C 0.0860(11) 0.710(2) 0.2591(11) 0.081(8) Uani 1 1 d DU . .
H16 H 0.0729 0.7577 0.2876 0.098 Uiso 1 1 calc R . .
C17 C -0.071(2) 0.390(3) 0.490(2) 0.138(17) Uani 1 1 d U . .
H17A H -0.0897 0.4427 0.5132 0.206 Uiso 1 1 calc R . .
H17B H -0.0533 0.3491 0.5244 0.206 Uiso 1 1 calc R . .
H17C H -0.1052 0.3597 0.4644 0.206 Uiso 1 1 calc R . .
C18 C 0.0494(10) 0.4293(16) 0.4825(10) 0.068(6) Uani 1 1 d U . .
H18A H 0.0859 0.4366 0.4510 0.102 Uiso 1 1 calc R . .
H18B H 0.0560 0.3751 0.5097 0.102 Uiso 1 1 calc R . .
H18C H 0.0469 0.4814 0.5126 0.102 Uiso 1 1 calc R . .
C19 C 0.0205(9) 0.2909(14) 0.0430(9) 0.038(4) Uani 1 1 d U . .
C20 C 0.0821(10) 0.2770(14) 0.0099(10) 0.048(5) Uani 1 1 d . . .
C21 C 0.0801(11) 0.2207(16) -0.0517(11) 0.061(6) Uani 1 1 d . . .
C22 C 0.0172(11) 0.1844(16) -0.0757(11) 0.059(6) Uani 1 1 d U . .
H22 H 0.0156 0.1424 -0.1118 0.071 Uiso 1 1 calc R . .
C23 C -0.0407(14) 0.214(2) -0.0436(14) 0.096(9) Uani 1 1 d U . .
H23 H -0.0813 0.1972 -0.0627 0.115 Uiso 1 1 calc R . .
C24 C -0.0400(10) 0.2678(14) 0.0171(10) 0.057(6) Uani 1 1 d . . .
H24 H -0.0792 0.2866 0.0383 0.068 Uiso 1 1 calc R . .
C25 C 0.1398(11) 0.1776(14) -0.0780(10) 0.056(6) Uani 1 1 d . . .
H25 H 0.1336 0.1286 -0.1080 0.068 Uiso 1 1 calc R . .
C26 C 0.2611(10) 0.1399(15) -0.0791(12) 0.061(6) Uani 1 1 d DU . .
C27 C 0.3246(10) 0.1913(15) -0.0627(11) 0.065(6) Uani 1 1 d D . .
H27A H 0.3618 0.1493 -0.0598 0.078 Uiso 1 1 calc R . .
H27B H 0.3340 0.2358 -0.0987 0.078 Uiso 1 1 calc R . .
C28 C 0.3561(11) 0.2355(16) 0.0544(11) 0.065(6) Uani 1 1 d U . .
H28 H 0.3972 0.2104 0.0435 0.078 Uiso 1 1 calc R . .
C29 C 0.3478(8) 0.2669(14) 0.1250(10) 0.045(5) Uani 1 1 d . . .
C30 C 0.2903(9) 0.3062(15) 0.1479(9) 0.050(6) Uani 1 1 d . . .
C31 C 0.2790(11) 0.3265(14) 0.2180(10) 0.047(5) Uani 1 1 d . . .
C32 C 0.3342(10) 0.3192(13) 0.2604(11) 0.050(6) Uani 1 1 d . . .
H32 H 0.3306 0.3368 0.3066 0.060 Uiso 1 1 calc R . .
C33 C 0.3928(11) 0.2878(16) 0.2373(11) 0.060(6) Uani 1 1 d U . .
H33 H 0.4285 0.2860 0.2678 0.073 Uiso 1 1 calc R . .
C34 C 0.4020(10) 0.2583(14) 0.1711(14) 0.072(7) Uani 1 1 d . . .
H34 H 0.4422 0.2335 0.1567 0.086 Uiso 1 1 calc R . .
C35 C 0.2520(13) 0.0506(18) -0.0327(12) 0.081(8) Uani 1 1 d U . .
H35A H 0.2918 0.0147 -0.0344 0.121 Uiso 1 1 calc R . .
H35B H 0.2155 0.0152 -0.0502 0.121 Uiso 1 1 calc R . .
H35C H 0.2431 0.0681 0.0144 0.121 Uiso 1 1 calc R . .
C36 C 0.2598(12) 0.1166(16) -0.1591(10) 0.074(7) Uani 1 1 d . . .
H36A H 0.2622 0.1722 -0.1854 0.111 Uiso 1 1 calc R . .
H36B H 0.2195 0.0849 -0.1701 0.111 Uiso 1 1 calc R . .
H36C H 0.2971 0.0785 -0.1703 0.111 Uiso 1 1 calc R . .
N5 N -0.0820(8) 0.4073(12) 0.2397(8) 0.048(4) Uani 1 1 d . . .
C37 C -0.1377(9) 0.3722(16) 0.2616(10) 0.065(7) Uani 1 1 d . . .
H37 H -0.1356 0.3360 0.3012 0.077 Uiso 1 1 calc R . .
C38 C -0.1988(11) 0.3834(16) 0.2321(11) 0.070(7) Uani 1 1 d . . .
H38 H -0.2363 0.3548 0.2500 0.084 Uiso 1 1 calc R . .
C39 C -0.2024(11) 0.4414(16) 0.1725(11) 0.067(7) Uani 1 1 d . . .
H39 H -0.2426 0.4526 0.1504 0.081 Uiso 1 1 calc R . .
C40 C -0.1443(9) 0.4799(14) 0.1488(10) 0.049(6) Uani 1 1 d . . .
H40 H -0.1453 0.5200 0.1114 0.059 Uiso 1 1 calc R . .
C41 C -0.0847(10) 0.4594(14) 0.1804(11) 0.060(7) Uani 1 1 d . . .
H41 H -0.0455 0.4812 0.1611 0.072 Uiso 1 1 calc R . .
N6 N 0.2479(7) 0.4250(11) -0.0434(7) 0.031(4) Uani 1 1 d . . .
C42 C 0.2455(10) 0.5013(19) -0.0085(10) 0.057(7) Uani 1 1 d . . .
H42 H 0.2260 0.5013 0.0352 0.068 Uiso 1 1 calc R . .
C43 C 0.2703(12) 0.5801(15) -0.0336(12) 0.069(7) Uani 1 1 d . . .
H43 H 0.2695 0.6317 -0.0055 0.082 Uiso 1 1 calc R . .
C44 C 0.2968(11) 0.5875(15) -0.0993(11) 0.061(6) Uani 1 1 d . . .
H44 H 0.3122 0.6427 -0.1170 0.073 Uiso 1 1 calc R . .
C45 C 0.2990(12) 0.5065(15) -0.1374(11) 0.063(7) Uani 1 1 d . . .
H45 H 0.3167 0.5050 -0.1819 0.075 Uiso 1 1 calc R . .
C46 C 0.2741(9) 0.4289(15) -0.1067(11) 0.048(6) Uani 1 1 d . . .
H46 H 0.2757 0.3749 -0.1321 0.057 Uiso 1 1 calc R . .
N7 N 0.0111(9) -0.1209(13) 0.0494(9) 0.065(5) Uani 1 1 d U . .
C47 C -0.0054(12) -0.0347(18) 0.0468(11) 0.069(6) Uani 1 1 d U . .
H47 H -0.0491 -0.0221 0.0345 0.083 Uiso 1 1 calc R . .
C48 C 0.0343(12) 0.040(2) 0.0601(12) 0.079(7) Uani 1 1 d U . .
H48 H 0.0175 0.0989 0.0576 0.095 Uiso 1 1 calc R . .
C49 C 0.1005(14) 0.0241(19) 0.0774(14) 0.085(9) Uani 1 1 d DU . .
H49 H 0.1302 0.0720 0.0842 0.102 Uiso 1 1 calc R . .
C50 C 0.1198(17) -0.0661(19) 0.0840(17) 0.124(11) Uani 1 1 d DU . .
H50 H 0.1620 -0.0836 0.0982 0.149 Uiso 1 1 calc R . .
C51 C 0.0699(14) -0.1287(19) 0.0674(14) 0.094(9) Uani 1 1 d U . .
H51 H 0.0838 -0.1892 0.0705 0.112 Uiso 1 1 calc R . .
N8 N 0.2216(15) 0.822(2) -0.0411(14) 0.111(9) Uani 1 1 d U . .
C52 C 0.2778(12) 0.8172(17) -0.0719(13) 0.075(7) Uani 1 1 d U . .
H52 H 0.3147 0.8000 -0.0460 0.090 Uiso 1 1 calc R . .
C53 C 0.2866(18) 0.836(2) -0.1400(19) 0.126(14) Uani 1 1 d DU . .
H53 H 0.3287 0.8362 -0.1598 0.151 Uiso 1 1 calc R . .
C54 C 0.2307(16) 0.855(2) -0.1792(17) 0.129(11) Uani 1 1 d DU . .
H54 H 0.2356 0.8716 -0.2254 0.155 Uiso 1 1 calc R . .
C55 C 0.1679(15) 0.849(2) -0.1513(14) 0.104(9) Uani 1 1 d U . .
H55 H 0.1299 0.8533 -0.1784 0.125 Uiso 1 1 calc R . .
C56 C 0.1651(14) 0.8365(19) -0.0818(14) 0.092(8) Uani 1 1 d U . .
H56 H 0.1238 0.8379 -0.0601 0.111 Uiso 1 1 calc R . .
N9 N -0.2184(14) 0.085(2) 0.1355(13) 0.137(10) Uani 1 1 d U . .
C57 C -0.1706(14) 0.146(3) 0.1373(14) 0.125(12) Uani 1 1 d DU . .
H57 H -0.1807 0.2035 0.1201 0.150 Uiso 1 1 calc R . .
C58 C -0.1066(12) 0.134(2) 0.162(2) 0.110(8) Uani 1 1 d DU . .
H58 H -0.0752 0.1802 0.1603 0.132 Uiso 1 1 calc R . .
C59 C -0.0919(17) 0.047(3) 0.1895(15) 0.129(12) Uani 1 1 d U . .
H59 H -0.0502 0.0345 0.2077 0.155 Uiso 1 1 calc R . .
C60 C -0.1423(14) -0.021(2) 0.1890(13) 0.100(10) Uani 1 1 d U . .
H60 H -0.1329 -0.0798 0.2047 0.119 Uiso 1 1 calc R . .
C61 C -0.2053(15) 0.000(2) 0.165(2) 0.125(10) Uani 1 1 d U . .
H61 H -0.2393 -0.0426 0.1691 0.150 Uiso 1 1 calc R . .

loop_
_atom_site_aniso_label
_atom_site_aniso_U_11
_atom_site_aniso_U_22
_atom_site_aniso_U_33
_atom_site_aniso_U_23
_atom_site_aniso_U_13
_atom_site_aniso_U_12
U 0.0414(3) 0.0626(5) 0.0468(3) 0.0067(6) 0.0021(6) -0.0058(4)
Zn1 0.0420(15) 0.130(3) 0.0512(15) 0.0088(16) 0.0077(11) 0.0025(16)
Zn2 0.0528(14) 0.0400(16) 0.0459(12) -0.0006(11) 0.0048(10) -0.0030(12)
O1 0.093(10) 0.057(11) 0.063(12) 0.037(7) 0.009(7) -0.025(9)
O2 0.046(9) 0.108(15) 0.040(8) 0.015(8) 0.010(6) -0.004(9)
O3 0.025(7) 0.064(12) 0.096(10) 0.018(9) 0.008(6) 0.013(7)
O4 0.057(9) 0.043(11) 0.052(8) 0.008(6) -0.008(6) -0.015(7)
O5 0.031(7) 0.048(10) 0.100(10) 0.031(8) 0.013(7) -0.016(7)
O6 0.027(7) 0.036(9) 0.088(10) -0.004(6) -0.006(6) -0.011(6)
O7 0.063(10) 0.023(10) 0.049(8) 0.015(6) 0.002(7) 0.008(8)
O8 0.039(8) 0.064(12) 0.063(9) 0.007(8) -0.007(6) -0.007(8)
N1 0.089(9) 0.095(10) 0.083(9) 0.006(8) -0.001(7) 0.005(9)
N2 0.093(10) 0.097(11) 0.064(9) -0.018(8) 0.007(8) -0.007(8)
N3 0.079(13) 0.041(12) 0.036(10) 0.006(8) 0.003(8) -0.023(10)
N4 0.081(12) 0.025(11) 0.045(9) 0.000(8) 0.019(9) -0.001(9)
C1 0.068(9) 0.055(10) 0.054(8) 0.009(8) 0.004(7) -0.016(8)
C2 0.044(14) 0.08(2) 0.099(19) 0.036(18) 0.003(12) 0.000(14)
C3 0.074(10) 0.079(11) 0.077(10) 0.009(8) 0.002(8) 0.001(9)
C4 0.089(11) 0.105(12) 0.093(11) 0.003(9) -0.007(9) -0.011(9)
C5 0.099(11) 0.087(12) 0.092(11) 0.016(9) -0.009(9) -0.007(9)
C6 0.081(11) 0.082(12) 0.082(10) -0.001(9) 0.007(8) 0.000(9)
C7 0.080(11) 0.096(12) 0.089(11) 0.006(9) 0.021(8) -0.009(9)
C8 0.084(11) 0.093(12) 0.089(11) -0.003(9) -0.003(8) 0.006(9)
C9 0.084(14) 0.080(15) 0.095(14) -0.001(9) -0.007(9) 0.003(9)
C10 0.080(11) 0.091(12) 0.091(11) 0.004(9) -0.008(8) 0.000(9)
C11 0.058(9) 0.068(10) 0.054(9) -0.009(8) 0.004(7) 0.007(8)
C12 0.075(11) 0.091(12) 0.087(11) -0.008(9) -0.002(8) -0.004(9)
C13 0.056(8) 0.069(10) 0.053(9) -0.009(8) -0.005(8) 0.006(8)
C14 0.065(9) 0.062(9) 0.064(8) -0.001(9) 0.008(9) -0.001(8)
C15 0.114(12) 0.109(13) 0.118(12) 0.010(9) 0.000(9) 0.001(9)
C16 0.079(10) 0.084(11) 0.081(10) -0.007(9) -0.006(8) 0.011(9)
C17 0.138(18) 0.138(18) 0.137(18) 0.000(5) 0.002(5) 0.000(5)
C18 0.077(10) 0.068(10) 0.060(9) -0.008(8) -0.016(8) 0.000(8)
C19 0.029(8) 0.047(9) 0.038(7) 0.002(7) -0.005(6) -0.011(7)
C20 0.057(14) 0.042(15) 0.045(12) 0.023(11) 0.019(10) -0.007(11)
C21 0.059(15) 0.056(18) 0.069(15) 0.026(12) 0.002(11) -0.023(13)
C22 0.063(9) 0.052(10) 0.062(9) 0.005(7) -0.016(7) -0.006(8)
C23 0.094(11) 0.093(12) 0.100(11) 0.008(9) -0.010(9) -0.011(9)
C24 0.054(14) 0.057(17) 0.059(13) 0.011(11) -0.011(10) 0.007(11)
C25 0.084(17) 0.041(17) 0.044(12) -0.012(9) -0.003(10) -0.009(12)
C26 0.069(10) 0.055(10) 0.058(9) -0.003(8) -0.009(8) 0.006(8)
C27 0.084(17) 0.027(15) 0.083(17) 0.014(12) 0.022(12) -0.017(12)
C28 0.059(10) 0.066(10) 0.069(9) -0.005(8) 0.003(8) -0.010(8)
C29 0.015(9) 0.041(15) 0.080(14) 0.010(11) 0.004(9) 0.008(9)
C30 0.055(12) 0.058(15) 0.037(15) 0.007(10) 0.000(9) 0.006(10)
C31 0.045(13) 0.042(16) 0.053(12) 0.003(10) -0.017(10) -0.009(11)
C32 0.054(13) 0.034(16) 0.063(13) 0.013(9) -0.008(10) 0.000(10)
C33 0.056(9) 0.057(10) 0.068(9) 0.005(8) -0.004(7) 0.001(8)
C34 0.060(13) 0.058(16) 0.099(18) -0.030(16) -0.037(15) 0.012(11)
C35 0.091(11) 0.068(11) 0.083(10) -0.003(8) -0.011(8) 0.003(9)
C36 0.10(2) 0.062(19) 0.058(15) 0.001(12) 0.006(12) 0.010(15)
N5 0.045(10) 0.050(13) 0.051(10) 0.003(9) 0.006(7) 0.002(9)
C37 0.035(13) 0.11(2) 0.047(12) 0.022(11) 0.004(8) -0.003(12)
C38 0.060(16) 0.08(2) 0.068(16) 0.012(12) 0.013(11) -0.016(13)
C39 0.078(15) 0.088(19) 0.036(14) -0.002(12) -0.013(10) 0.021(13)
C40 0.059(14) 0.049(14) 0.040(15) 0.017(9) -0.009(8) 0.005(10)
C41 0.068(15) 0.020(13) 0.09(2) 0.007(11) 0.015(11) -0.003(11)
N6 0.033(9) 0.021(11) 0.039(10) 0.001(7) -0.009(7) -0.007(7)
C42 0.049(13) 0.10(2) 0.026(11) -0.006(11) 0.016(9) -0.013(13)
C43 0.10(2) 0.022(15) 0.083(17) -0.011(12) 0.009(14) -0.029(14)
C44 0.100(18) 0.021(15) 0.062(14) 0.003(11) 0.021(12) 0.008(12)
C45 0.11(2) 0.034(17) 0.048(13) 0.018(11) 0.038(12) -0.018(13)
C46 0.041(12) 0.043(16) 0.060(13) -0.015(11) -0.003(9) 0.008(11)
N7 0.059(8) 0.058(9) 0.077(8) 0.000(7) -0.015(7) -0.005(7)
C47 0.070(10) 0.067(10) 0.072(9) -0.003(8) -0.006(8) 0.005(9)
C48 0.079(10) 0.080(11) 0.077(10) 0.005(8) -0.004(8) -0.009(9)
C49 0.087(12) 0.078(12) 0.089(11) 0.003(9) 0.000(8) 0.000(9)
C50 0.116(13) 0.123(14) 0.135(13) 0.002(9) -0.002(9) -0.004(10)
C51 0.096(11) 0.083(12) 0.101(11) -0.002(9) -0.018(9) 0.003(9)
N8 0.110(12) 0.105(13) 0.119(12) 0.006(9) -0.003(9) 0.006(9)
C52 0.071(10) 0.068(11) 0.086(10) 0.003(8) -0.004(8) 0.010(8)
C53 0.127(16) 0.120(16) 0.130(16) -0.001(9) 0.000(9) 0.008(10)
C54 0.137(14) 0.125(14) 0.127(13) -0.003(9) -0.006(9) -0.006(10)
C55 0.107(11) 0.107(12) 0.097(11) -0.004(9) -0.008(9) -0.008(9)
C56 0.099(11) 0.087(12) 0.091(11) 0.002(9) -0.013(9) -0.006(9)
N9 0.142(13) 0.136(13) 0.133(13) 0.006(9) 0.003(9) 0.003(9)
C57 0.124(14) 0.130(14) 0.121(14) 0.006(9) 0.002(9) 0.006(10)
C58 0.118(11) 0.117(12) 0.095(10) 0.003(10) 0.007(10) 0.006(9)
C59 0.132(14) 0.134(15) 0.121(14) -0.002(9) -0.003(9) 0.013(10)
C60 0.104(12) 0.095(13) 0.101(13) -0.008(9) 0.003(8) 0.016(9)
C61 0.130(13) 0.124(13) 0.121(12) -0.008(10) -0.005(10) 0.004(9)

loop_
_atom_type_symbol
_atom_type_description
_atom_type_scat_dispersion_real
_atom_type_scat_dispersion_imag
_atom_type_scat_source
C C 0.0033 0.0016 'International Tables Vol C Tables 4.2.6.8 and 6.1.1.4'
H H 0.0000 0.0000 'International Tables Vol C Tables 4.2.6.8 and 6.1.1.4'
N N 0.0061 0.0033 'International Tables Vol C Tables 4.2.6.8 and 6.1.1.4'
O O 0.0106 0.0060 'International Tables Vol C Tables 4.2.6.8 and 6.1.1.4'
Zn Zn 0.2839 1.4301 'International Tables Vol C Tables 4.2.6.8 and 6.1.1.4'
U U -9.6767 9.6646 'International Tables Vol C Tables 4.2.6.8 and 6.1.1.4'

loop_
_geom_angle_atom_site_label_1
_geom_angle_atom_site_label_2
_geom_angle_atom_site_label_3
_geom_angle
_geom_angle_site_symmetry_1
_geom_angle_site_symmetry_3
_geom_angle_publ_flag
O5 U O8 168.7(5) . . ?
O5 U O1 88.6(5) . . ?
O8 U O1 88.2(5) . . ?
O5 U O4 95.1(4) . . ?
O8 U O4 89.7(5) . . ?
O1 U O4 170.8(5) . . ?
O5 U O2 82.8(5) . . ?
O8 U O2 86.0(5) . . ?
O1 U O2 63.9(5) . . ?
O4 U O2 124.8(5) . . ?
O5 U O3 83.7(5) . . ?
O8 U O3 89.4(5) . . ?
O1 U O3 125.5(5) . . ?
O4 U O3 63.4(5) . . ?
O2 U O3 61.6(6) . . ?
O5 U O6 65.5(5) . . ?
O8 U O6 125.2(4) . . ?
O1 U O6 87.3(4) . . ?
O4 U O6 86.6(4) . . ?
O2 U O6 137.9(5) . . ?
O3 U O6 135.0(4) . . ?
O5 U O7 126.1(5) . . ?
O8 U O7 64.6(5) . . ?
O1 U O7 87.9(5) . . ?
O4 U O7 83.2(4) . . ?
O2 U O7 140.3(5) . . ?
O3 U O7 138.1(5) . . ?
O6 U O7 60.6(4) . . ?
Zn1 U Zn2 168.59(6) . . ?
O2 Zn1 N5 115.0(6) . . ?
O2 Zn1 O3 75.5(6) . . ?
N5 Zn1 O3 105.5(6) . . ?
O2 Zn1 N1 91.1(8) . . ?
N5 Zn1 N1 111.1(7) . . ?
O3 Zn1 N1 143.2(7) . . ?
O2 Zn1 N2 139.6(8) . . ?
N5 Zn1 N2 104.5(8) . . ?
O3 Zn1 N2 86.4(8) . . ?
N1 Zn1 N2 82.2(10) . . ?
O6 Zn2 N4 148.6(6) . . ?
O6 Zn2 O7 75.2(5) . . ?
N4 Zn2 O7 88.6(6) . . ?
O6 Zn2 N3 92.9(6) . . ?
N4 Zn2 N3 82.2(7) . . ?
O7 Zn2 N3 139.7(6) . . ?
O6 Zn2 N6 107.6(6) . . ?
N4 Zn2 N6 102.9(6) . . ?
O7 Zn2 N6 107.8(6) . . ?
N3 Zn2 N6 112.5(6) . . ?
C7 N1 C8 133(2) . . ?
C10 N2 C9 119(2) . . ?
C25 N3 C26 123.3(17) . . ?
C28 N4 C27 122.7(18) . . ?
O1 C1 C6 124(2) . . ?
O1 C1 C2 115(2) . . ?
C6 C1 C2 121(2) . . ?
O2 C2 C3 124(3) . . ?
O2 C2 C1 113.5(19) . . ?
C3 C2 C1 123(2) . . ?
C7 C3 C2 124(3) . . ?
C7 C3 C4 122(3) . . ?
C2 C3 C4 113(3) . . ?
C5 C4 C3 127(3) . . ?
C4 C5 C6 120(3) . . ?
C1 C6 C5 116(3) . . ?
N1 C7 C3 130(3) . . ?
C9 C8 C17 102(3) . . ?
C9 C8 C18 114(3) . . ?
C17 C8 C18 109(3) . . ?
C9 C8 N1 118(2) . . ?
C17 C8 N1 106(3) . . ?
C18 C8 N1 108.0(19) . . ?
C8 C9 N2 95(2) . . ?
N2 C10 C11 124(3) . . ?
C12 C11 C10 127(3) . . ?
C12 C11 C16 115(2) . . ?
C10 C11 C16 118(2) . . ?
C13 C12 O3 112.6(19) . . ?
C13 C12 C11 124(3) . . ?
O3 C12 C11 124(2) . . ?
C12 C13 C14 120(3) . . ?
C12 C13 O4 119(2) . . ?
C14 C13 O4 121(2) . . ?
C15 C14 C13 121(3) . . ?
C14 C15 C16 123(3) . . ?
C15 C16 C11 117(3) . . ?
C24 C19 O5 120.7(17) . . ?
C24 C19 C20 126(2) . . ?
O5 C19 C20 113.3(16) . . ?
O6 C20 C19 117.6(19) . . ?
O6 C20 C21 126.7(17) . . ?
C19 C20 C21 115.4(19) . . ?
C25 C21 C20 120.8(18) . . ?
C25 C21 C22 117(2) . . ?
C20 C21 C22 120(2) . . ?
C23 C22 C21 119(2) . . ?
C22 C23 C24 122(2) . . ?
C19 C24 C23 117(2) . . ?
N3 C25 C21 127.4(19) . . ?
N3 C26 C27 108.6(18) . . ?
N3 C26 C36 108.0(15) . . ?
C27 C26 C36 108.8(19) . . ?
N3 C26 C35 106.8(19) . . ?
C27 C26 C35 112.8(17) . . ?
C36 C26 C35 111.7(19) . . ?
N4 C27 C26 106.7(16) . . ?
N4 C28 C29 128(2) . . ?
C30 C29 C34 119(2) . . ?
C30 C29 C28 122.3(18) . . ?
C34 C29 C28 118.3(18) . . ?
O7 C30 C29 125.0(18) . . ?
O7 C30 C31 112.1(18) . . ?
C29 C30 C31 122.5(18) . . ?
O8 C31 C32 126.8(19) . . ?
O8 C31 C30 118.2(16) . . ?
C32 C31 C30 115(2) . . ?
C33 C32 C31 122(2) . . ?
C32 C33 C34 123(2) . . ?
C33 C34 C29 117(2) . . ?
C37 N5 C41 117.0(18) . . ?
N5 C37 C38 126(2) . . ?
C37 C38 C39 117(2) . . ?
C40 C39 C38 118(2) . . ?
C39 C40 C41 120(2) . . ?
N5 C41 C40 121.4(19) . . ?
C42 N6 C46 116.9(18) . . ?
N6 C42 C43 122.1(18) . . ?
C42 C43 C44 123(2) . . ?
C43 C44 C45 115(2) . . ?
C46 C45 C44 118(2) . . ?
N6 C46 C45 125(2) . . ?
C51 N7 C47 110(2) . . ?
N7 C47 C48 128(2) . . ?
C47 C48 C49 118(3) . . ?
C50 C49 C48 117(3) . . ?
C49 C50 C51 114(3) . . ?
N7 C51 C50 134(3) . . ?
C52 N8 C56 118(3) . . ?
N8 C52 C53 124(3) . . ?
C52 C53 C54 118(3) . . ?
C55 C54 C53 121(3) . . ?
C56 C55 C54 116(3) . . ?
C55 C56 N8 123(3) . . ?
C57 N9 C61 117(3) . . ?
N9 C57 C58 128(3) . . ?
C57 C58 C59 116(3) . . ?
C58 C59 C60 119(3) . . ?
C61 C60 C59 120(3) . . ?
C60 C61 N9 121(3) . . ?

loop_
_geom_bond_atom_site_label_1
_geom_bond_atom_site_label_2
_geom_bond_distance
_geom_bond_site_symmetry_2
_geom_bond_publ_flag
U O5 2.324(13) . ?
U O8 2.332(13) . ?
U O1 2.372(13) . ?
U O4 2.392(13) . ?
U O2 2.400(12) . ?
U O3 2.404(15) . ?
U O6 2.402(13) . ?
U O7 2.425(14) . ?
U Zn1 3.606(3) . ?
U Zn2 3.661(2) . ?
Zn1 O2 1.985(17) . ?
Zn1 N5 2.023(16) . ?
Zn1 O3 2.032(14) . ?
Zn1 N1 2.03(2) . ?
Zn1 N2 2.12(2) . ?
Zn2 O6 1.970(12) . ?
Zn2 N4 1.994(16) . ?
Zn2 O7 2.021(13) . ?
Zn2 N3 2.044(17) . ?
Zn2 N6 2.077(15) . ?
O1 C1 1.38(2) . ?
O2 C2 1.29(3) . ?
O2 O3 2.46(2) . ?
O2 N1 2.87(2) . ?
O3 C12 1.37(3) . ?
O3 N2 2.84(2) . ?
O4 C13 1.40(2) . ?
O5 C19 1.37(2) . ?
O6 C20 1.30(2) . ?
O6 O7 2.435(18) . ?
O6 N3 2.91(2) . ?
O7 C30 1.35(2) . ?
O7 N4 2.80(2) . ?
O8 C31 1.33(2) . ?
N1 C7 1.27(3) . ?
N1 C8 1.62(3) . ?
N1 N2 2.73(4) . ?
N2 C10 1.31(3) . ?
N2 C9 1.59(4) . ?
N3 C25 1.36(2) . ?
N3 C26 1.49(3) . ?
N3 N4 2.66(2) . ?
N4 C28 1.27(2) . ?
N4 C27 1.50(2) . ?
C1 C6 1.39(3) . ?
C1 C2 1.43(3) . ?
C2 C3 1.40(3) . ?
C3 C7 1.37(3) . ?
C3 C4 1.41(3) . ?
C4 C5 1.33(4) . ?
C5 C6 1.46(3) . ?
C8 C9 1.51(4) . ?
C8 C17 1.53(5) . ?
C8 C18 1.54(3) . ?
C10 C11 1.40(3) . ?
C11 C12 1.40(3) . ?
C11 C16 1.44(3) . ?
C12 C13 1.31(3) . ?
C13 C14 1.34(3) . ?
C14 C15 1.31(4) . ?
C15 C16 1.38(3) . ?
C19 C24 1.36(2) . ?
C19 C20 1.41(2) . ?
C20 C21 1.45(3) . ?
C21 C25 1.45(3) . ?
C21 C22 1.45(3) . ?
C22 C23 1.39(3) . ?
C23 C24 1.41(3) . ?
C26 C27 1.52(3) . ?
C26 C36 1.58(3) . ?
C26 C35 1.59(3) . ?
C28 C29 1.45(3) . ?
C29 C30 1.37(2) . ?
C29 C34 1.41(3) . ?
C30 C31 1.40(3) . ?
C31 C32 1.39(3) . ?
C32 C33 1.34(3) . ?
C33 C34 1.36(3) . ?
N5 C37 1.31(2) . ?
N5 C41 1.38(2) . ?
C37 C38 1.36(3) . ?
C38 C39 1.43(3) . ?
C39 C40 1.38(3) . ?
C40 C41 1.38(2) . ?
N6 C42 1.31(3) . ?
N6 C46 1.33(2) . ?
C42 C43 1.35(3) . ?
C43 C44 1.38(3) . ?
C44 C45 1.39(3) . ?
C45 C46 1.38(3) . ?
N7 C51 1.24(3) . ?
N7 C47 1.31(3) . ?
C47 C48 1.38(3) . ?
C48 C49 1.39(3) . ?
C49 C50 1.38(4) . ?
C50 C51 1.40(3) . ?
N8 C52 1.28(3) . ?
N8 C56 1.40(3) . ?
C52 C53 1.35(4) . ?
C53 C54 1.38(5) . ?
C54 C55 1.38(4) . ?
C55 C56 1.35(3) . ?
N9 C57 1.31(3) . ?
N9 C61 1.40(3) . ?
C57 C58 1.39(4) . ?
C58 C59 1.41(4) . ?
C59 C60 1.42(4) . ?
C60 C61 1.39(3) . ?
